data_2007773
loop_
_publ_author_name
'Rickard, Clifton E. F.'
'Woodgate, Paul D.'
'Zhao, Zhongde'

_publ_section_title
;
 \h^6^-Tricarbonylchromium Complexes of Methyl
 4,6-<i>O</i>-Benzylidene-\a-<small>D</small>-glucopyranosides
;
_journal_issue 10
_journal_name_full 'Acta Crystallographica Section C'
_journal_page_first 1420
_journal_page_last 1424
_journal_paper_doi 10.1107/S0108270198005976
_journal_volume 54
_journal_year 1998
_chemical_formula_iupac '[Cr (C16 H22 O6) (C O)3]'
_chemical_formula_moiety 'C19 H22 Cr O9'
_chemical_formula_sum 'C19 H22 Cr O9'
_chemical_formula_weight 446.37
_chemical_name_systematic
;
 Tricarbonyl[(R)-[methyl 2,3-di-O-methyl-4,6-O-[(\h^6^-phenyl)methylene]-
 \a-D-glucopyranoside]chromium(0)
;
_space_group_IT_number 19
_symmetry_cell_setting orthorhombic
_symmetry_space_group_name_Hall 'P 2ac 2ab'
_symmetry_space_group_name_H-M 'P 21 21 21'
_audit_creation_method SHELXL-97
_cell_angle_alpha 90.00
_cell_angle_beta 90.00
_cell_angle_gamma 90.00
_cell_formula_units_Z 4
_cell_length_a 8.3014(2)
_cell_length_b 13.8503(2)
_cell_length_c 17.7567(5)
_cell_measurement_reflns_used 5986
_cell_measurement_temperature 203(2)
_cell_measurement_theta_max 26.3
_cell_measurement_theta_min 1.8
_cell_volume 2041.61(8)
_computing_cell_refinement 'SAINT (Siemens, 1994b)'
_computing_data_collection 'SMART (Siemens, 1994b)'
_computing_data_reduction SAINT
_computing_molecular_graphics 'SHELXTL (Siemens, 1994a)'
_computing_publication_material SHELXL97
_computing_structure_refinement 'SHELXL97 (Sheldrick, 1997)'
_computing_structure_solution 'SHELXS97 (Sheldrick, 1990)'
_diffrn_ambient_temperature 203(2)
_diffrn_measured_fraction_theta_full 0.999
_diffrn_measured_fraction_theta_max 0.999
_diffrn_measurement_device_type 'Siemens SMART'
_diffrn_measurement_method Area-detector
_diffrn_radiation_monochromator graphite
_diffrn_radiation_source 'fine-focus sealed tube'
_diffrn_radiation_type MoK\a
_diffrn_radiation_wavelength 0.71073
_diffrn_reflns_av_R_equivalents 0.042
_diffrn_reflns_av_sigmaI/netI 0.1141
_diffrn_reflns_limit_h_max 10
_diffrn_reflns_limit_h_min -10
_diffrn_reflns_limit_k_max 17
_diffrn_reflns_limit_k_min 0
_diffrn_reflns_limit_l_max 22
_diffrn_reflns_limit_l_min 0
_diffrn_reflns_number 11139
_diffrn_reflns_theta_full 26.27
_diffrn_reflns_theta_max 26.27
_diffrn_reflns_theta_min 1.86
_diffrn_standards_decay_% 0
_exptl_absorpt_coefficient_mu 0.608
_exptl_absorpt_correction_T_max 0.976
_exptl_absorpt_correction_T_min 0.763
_exptl_absorpt_correction_type 'empirical (Blessing, 1995)'
_exptl_crystal_colour Yellow
_exptl_crystal_density_diffrn 1.452
_exptl_crystal_density_method 'not measured'
_exptl_crystal_description Needle
_exptl_crystal_F_000 928
_exptl_crystal_size_max 0.47
_exptl_crystal_size_mid 0.08
_exptl_crystal_size_min 0.04
_refine_diff_density_max 0.358
_refine_diff_density_min -0.357
_refine_ls_abs_structure_details 'Flack (1983)'
_refine_ls_abs_structure_Flack 0.05(4)
_refine_ls_extinction_method none
_refine_ls_goodness_of_fit_ref 1.065
_refine_ls_hydrogen_treatment 'H atoms: see below'
_refine_ls_matrix_type full
_refine_ls_number_parameters 265
_refine_ls_number_reflns 4103
_refine_ls_number_restraints 0
_refine_ls_restrained_S_all 1.065
_refine_ls_R_factor_all 0.129
_refine_ls_R_factor_obs 0.067
_refine_ls_shift/su_max 0.000
_refine_ls_shift/su_mean 0.000
_refine_ls_structure_factor_coef Fsqd
_refine_ls_weighting_details 'w = 1/[\s^2^(Fo^2^)+(0.0380P)^2^+0.6352P] where P = (Fo^2^+2Fc^2^)/3'
_refine_ls_weighting_scheme calc
_refine_ls_wR_factor_obs 0.103
_refine_ls_wR_factor_ref 0.125
_reflns_number_gt 2578
_reflns_number_total 4103
_reflns_threshold_expression I>2\s(I)
_cod_data_source_file ta1212.cif
_cod_data_source_block 2
_cod_depositor_comments
;
The following automatic conversions were performed:
'_symmetry_cell_setting' value 'Orthorhombic' changed to 'orthorhombic'
according to '/home/saulius/struct/CIF-dictionaries/cif_core.dic'
dictionary named 'cif_core.dic' version 2.4.1 from 2010-06-29.

Automatic conversion script
Id: cif_fix_enum 1527 2010-12-29 10:47:43Z saulius 

The following automatic conversions were performed:

'_symmetry_cell_setting' value 'Orthorhombic' changed to
'orthorhombic' according to
/home/saulius/struct/CIF-dictionaries/cif_core.dic dictionary named
'cif_core.dic' version 2.4.1 from 2010-06-29.

Automatic conversion script
Id: cif_fix_values 1715 2011-07-08 13:25:40Z adriana 

The following automatic conversions were performed:

'_refine_ls_weighting_scheme' value 'calc w =
1/[\s^2^(Fo^2^)+(0.0380P)^2^+0.6352P] where P = (Fo^2^+2Fc^2^)/3' was
changed to 'calc'. New tag '_refine_ls_weighting_details' was
created. The value of the new tag was set to 'w =
1/[\s^2^(Fo^2^)+(0.0380P)^2^+0.6352P] where P = (Fo^2^+2Fc^2^)/3'.

Automatic conversion script
Id: cif_fix_values 3143 2015-03-26 13:38:13Z robertas 
;
_cod_original_formula_sum 'C19 H22 Cr1 O9'
_cod_database_code 2007773

loop_
_symmetry_equiv_pos_as_xyz
'x, y, z'
'-x+1/2, -y, z+1/2'
'-x, y+1/2, -z+1/2'
'x+1/2, -y+1/2, -z'

loop_
_atom_site_label
_atom_site_fract_x
_atom_site_fract_y
_atom_site_fract_z
_atom_site_U_iso_or_equiv
_atom_site_adp_type
_atom_site_calc_flag
_atom_site_refinement_flags
_atom_site_occupancy
_atom_site_disorder_assembly
_atom_site_disorder_group
_atom_site_type_symbol
Cr 0.55817(10) 0.28861(6) 0.13795(5) 0.0330(2) Uani d . 1 . . Cr
O1 0.8046(4) 0.7728(3) 0.09746(19) 0.0378(9) Uani d . 1 . . O
O2 0.8624(4) 0.7475(2) -0.05158(19) 0.0365(9) Uani d . 1 . . O
O3 0.9117(4) 0.5425(3) -0.06562(19) 0.0389(10) Uani d . 1 . . O
O4 0.8685(4) 0.4467(2) 0.07568(19) 0.0345(9) Uani d . 1 . . O
O5 1.0279(4) 0.6807(2) 0.13610(19) 0.0340(8) Uani d . 1 . . O
O6 0.9077(5) 0.4433(3) 0.20716(19) 0.0422(10) Uani d . 1 . . O
O7 0.4717(7) 0.4215(3) 0.0111(3) 0.0802(16) Uani d . 1 . . O
O8 0.2166(5) 0.2200(3) 0.1502(4) 0.0937(18) Uani d . 1 . . O
O9 0.4732(6) 0.4647(3) 0.2281(2) 0.0685(14) Uani d . 1 . . O
C1 0.9609(7) 0.7437(4) 0.0795(3) 0.0363(14) Uani d . 1 . . C
H1A 1.0298 0.8019 0.0758 0.044 Uiso calc R 1 . . H
C2 0.9558(6) 0.6940(3) 0.0014(2) 0.0307(12) Uani d . 1 . . C
H2A 1.0673 0.6888 -0.0180 0.037 Uiso calc R 1 . . H
C3 0.8816(6) 0.5931(4) 0.0034(3) 0.0328(13) Uani d . 1 . . C
H3A 0.7639 0.5988 0.0110 0.039 Uiso calc R 1 . . H
C4 0.9545(7) 0.5361(4) 0.0685(3) 0.0318(12) Uani d . 1 . . C
H4A 1.0698 0.5232 0.0586 0.038 Uiso calc R 1 . . H
C5 0.9361(6) 0.5928(3) 0.1413(3) 0.0304(11) Uani d . 1 . . C
H5A 0.8211 0.6082 0.1498 0.036 Uiso calc R 1 . . H
C6 0.9996(7) 0.5327(4) 0.2061(3) 0.0405(15) Uani d . 1 . . C
H6A 1.1144 0.5190 0.1990 0.049 Uiso calc R 1 . . H
H6B 0.9861 0.5675 0.2538 0.049 Uiso calc R 1 . . H
C7 0.9254(6) 0.3928(3) 0.1380(3) 0.0385(12) Uani d . 1 . . C
H7A 1.0401 0.3759 0.1303 0.046 Uiso calc R 1 . . H
C8 0.7968(9) 0.8418(5) 0.1570(3) 0.064(2) Uani d . 1 . . C
H8A 0.6871 0.8651 0.1619 0.096 Uiso calc R 1 . . H
H8B 0.8678 0.8955 0.1457 0.096 Uiso calc R 1 . . H
H8C 0.8301 0.8117 0.2038 0.096 Uiso calc R 1 . . H
C9 0.9245(8) 0.8393(4) -0.0705(3) 0.0490(16) Uani d . 1 . . C
H9A 0.8560 0.8691 -0.1082 0.074 Uiso calc R 1 . . H
H9B 1.0326 0.8322 -0.0905 0.074 Uiso calc R 1 . . H
H9C 0.9276 0.8796 -0.0259 0.074 Uiso calc R 1 . . H
C10 0.7773(7) 0.5330(4) -0.1126(3) 0.0547(18) Uani d . 1 . . C
H10A 0.8057 0.4944 -0.1562 0.082 Uiso calc R 1 . . H
H10B 0.7422 0.5965 -0.1290 0.082 Uiso calc R 1 . . H
H10C 0.6907 0.5017 -0.0853 0.082 Uiso calc R 1 . . H
C11 0.8249(5) 0.3016(3) 0.1410(3) 0.0343(12) Uani d . 1 . . C
C12 0.7794(7) 0.2559(4) 0.0737(4) 0.0463(16) Uani d . 1 . . C
H12A 0.7986 0.2890 0.0251 0.056 Uiso calc R 1 . . H
C13 0.6833(8) 0.1709(4) 0.0751(4) 0.0456(17) Uani d . 1 . . C
H13A 0.6361 0.1460 0.0277 0.055 Uiso calc R 1 . . H
C14 0.6316(6) 0.1337(4) 0.1439(4) 0.0469(15) Uani d . 1 . . C
H14A 0.5477 0.0829 0.1447 0.056 Uiso calc R 1 . . H
C15 0.6768(8) 0.1785(4) 0.2115(4) 0.0485(17) Uani d . 1 . . C
H15A 0.6243 0.1589 0.2591 0.058 Uiso calc R 1 . . H
C16 0.7716(7) 0.2617(4) 0.2098(3) 0.0401(15) Uani d . 1 . . C
H16A 0.7849 0.2996 0.2567 0.048 Uiso calc R 1 . . H
C17 0.5052(8) 0.3688(5) 0.0595(4) 0.0526(18) Uani d . 1 . . C
C18 0.3476(7) 0.2470(4) 0.1456(4) 0.0575(18) Uani d . 1 . . C
C19 0.5080(7) 0.3950(5) 0.1954(3) 0.0464(17) Uani d . 1 . . C

loop_
_atom_site_aniso_label
_atom_site_aniso_U_11
_atom_site_aniso_U_22
_atom_site_aniso_U_33
_atom_site_aniso_U_12
_atom_site_aniso_U_13
_atom_site_aniso_U_23
Cr 0.0315(5) 0.0276(4) 0.0399(5) 0.0009(4) -0.0029(5) -0.0015(5)
O1 0.030(2) 0.041(2) 0.043(2) 0.0061(18) 0.0037(18) -0.0061(19)
O2 0.036(2) 0.037(2) 0.037(2) -0.0005(18) -0.0047(17) 0.0065(17)
O3 0.037(3) 0.049(2) 0.0305(19) 0.008(2) 0.0022(19) -0.0073(19)
O4 0.039(2) 0.024(2) 0.040(2) -0.0026(16) -0.0036(18) 0.0052(18)
O5 0.0307(19) 0.0341(19) 0.0371(18) -0.0073(15) -0.012(2) 0.0029(19)
O6 0.050(3) 0.041(2) 0.036(2) -0.0152(19) -0.0074(19) 0.0031(19)
O7 0.106(4) 0.051(3) 0.084(3) -0.008(3) -0.039(3) 0.024(3)
O8 0.028(2) 0.064(3) 0.189(6) 0.000(2) 0.015(4) -0.007(4)
O9 0.082(4) 0.048(3) 0.076(3) 0.012(3) 0.005(3) -0.023(3)
C1 0.038(4) 0.032(3) 0.039(3) -0.011(3) 0.004(3) 0.001(3)
C2 0.024(3) 0.034(3) 0.034(3) 0.001(3) 0.001(3) 0.002(2)
C3 0.031(3) 0.035(3) 0.033(3) -0.003(2) 0.004(3) -0.004(3)
C4 0.026(3) 0.031(3) 0.038(3) -0.004(3) 0.002(3) 0.005(2)
C5 0.027(3) 0.030(3) 0.034(3) -0.005(2) -0.001(3) 0.004(3)
C6 0.040(4) 0.039(4) 0.042(3) -0.012(3) -0.006(3) 0.001(3)
C7 0.034(3) 0.035(3) 0.047(3) -0.001(3) -0.004(4) 0.010(3)
C8 0.065(5) 0.070(4) 0.056(5) 0.014(4) 0.006(4) -0.031(4)
C9 0.048(4) 0.046(4) 0.053(4) -0.004(3) -0.005(4) 0.016(3)
C10 0.051(4) 0.065(4) 0.048(4) 0.007(4) -0.008(3) -0.009(3)
C11 0.026(3) 0.031(3) 0.046(3) 0.002(2) 0.002(3) 0.003(4)
C12 0.052(4) 0.034(3) 0.053(4) 0.001(3) 0.007(3) -0.007(3)
C13 0.044(4) 0.032(3) 0.060(4) 0.002(3) 0.001(4) -0.011(3)
C14 0.034(3) 0.024(3) 0.082(5) 0.002(2) -0.003(4) 0.012(4)
C15 0.055(4) 0.041(4) 0.050(4) -0.007(3) -0.001(3) 0.016(3)
C16 0.039(4) 0.033(4) 0.048(4) 0.001(3) -0.008(3) 0.009(3)
C17 0.056(5) 0.045(4) 0.057(4) -0.007(3) -0.021(4) -0.006(4)
C18 0.039(4) 0.035(3) 0.099(5) 0.001(3) 0.000(4) -0.012(4)
C19 0.046(4) 0.046(4) 0.048(4) 0.000(3) 0.000(3) -0.008(3)

loop_
_atom_type_symbol
_atom_type_description
_atom_type_scat_dispersion_real
_atom_type_scat_dispersion_imag
_atom_type_scat_source
C C 0.0033 0.0016 'International Tables Vol C Tables 4.2.6.8 and 6.1.1.4'
H H 0.0000 0.0000 'International Tables Vol C Tables 4.2.6.8 and 6.1.1.4'
O O 0.0106 0.0060 'International Tables Vol C Tables 4.2.6.8 and 6.1.1.4'
Cr Cr 0.3209 0.6236 'International Tables Vol C Tables 4.2.6.8 and 6.1.1.4'

loop_
_geom_angle_atom_site_label_1
_geom_angle_atom_site_label_2
_geom_angle_atom_site_label_3
_geom_angle
C19 Cr C17 83.2(3)
C19 Cr C18 89.7(3)
C17 Cr C18 91.0(3)
C19 Cr C12 129.7(2)
C17 Cr C12 86.1(3)
C18 Cr C12 139.6(3)
C19 Cr C16 89.8(2)
C17 Cr C16 137.0(2)
C18 Cr C16 131.5(3)
C12 Cr C16 66.3(2)
C19 Cr C11 98.5(2)
C17 Cr C11 102.0(2)
C18 Cr C11 165.3(2)
C12 Cr C11 36.9(2)
C16 Cr C11 37.15(19)
C19 Cr C13 165.3(3)
C17 Cr C13 100.0(3)
C18 Cr C13 104.4(2)
C12 Cr C13 37.35(19)
C16 Cr C13 78.0(2)
C11 Cr C13 66.9(2)
C19 Cr C14 143.6(3)
C17 Cr C14 133.1(3)
C18 Cr C14 87.4(2)
C12 Cr C14 66.5(2)
C16 Cr C14 66.0(2)
C11 Cr C14 78.74(19)
C13 Cr C14 36.4(2)
C19 Cr C15 108.8(3)
C17 Cr C15 164.1(3)
C18 Cr C15 99.3(3)
C12 Cr C15 78.2(2)
C16 Cr C15 36.5(2)
C11 Cr C15 66.6(2)
C13 Cr C15 65.7(2)
C14 Cr C15 36.6(2)
C1 O1 C8 113.9(4)
C9 O2 C2 115.2(4)
C10 O3 C3 114.6(4)
C7 O4 C4 111.0(4)
C1 O5 C5 110.6(4)
C7 O6 C6 110.7(4)
O1 C1 O5 112.0(4)
O1 C1 C2 107.9(4)
O5 C1 C2 111.4(4)
O2 C2 C3 105.7(4)
O2 C2 C1 112.0(4)
C3 C2 C1 113.3(4)
O3 C3 C2 110.9(4)
O3 C3 C4 109.0(4)
C2 C3 C4 109.4(4)
O4 C4 C5 108.7(4)
O4 C4 C3 108.5(4)
C5 C4 C3 109.7(4)
O5 C5 C6 109.2(4)
O5 C5 C4 109.3(4)
C6 C5 C4 109.1(4)
O6 C6 C5 107.1(4)
O4 C7 O6 112.4(4)
O4 C7 C11 106.4(4)
O6 C7 C11 108.9(5)
C12 C11 C16 118.4(5)
C12 C11 C7 119.7(5)
C16 C11 C7 121.9(5)
C12 C11 Cr 71.0(3)
C16 C11 Cr 71.2(3)
C7 C11 Cr 128.0(3)
C11 C12 C13 120.6(6)
C11 C12 Cr 72.1(3)
C13 C12 Cr 72.2(3)
C14 C13 C12 119.6(6)
C14 C13 Cr 71.8(3)
C12 C13 Cr 70.4(3)
C13 C14 C15 120.3(5)
C13 C14 Cr 71.8(3)
C15 C14 Cr 71.8(3)
C16 C15 C14 119.9(6)
C16 C15 Cr 70.9(3)
C14 C15 Cr 71.6(3)
C15 C16 C11 121.2(6)
C15 C16 Cr 72.5(3)
C11 C16 Cr 71.7(3)
O7 C17 Cr 178.2(5)
O8 C18 Cr 179.3(6)
O9 C19 Cr 176.3(5)

loop_
_geom_bond_atom_site_label_1
_geom_bond_atom_site_label_2
_geom_bond_site_symmetry_2
_geom_bond_distance
_geom_bond_publ_flag
Cr C19 . 1.840(6) ?
Cr C17 . 1.835(7) ?
Cr C18 . 1.846(6) ?
Cr C12 . 2.209(6) ?
Cr C16 . 2.216(5) ?
Cr C11 . 2.222(5) ?
Cr C13 . 2.232(6) ?
Cr C14 . 2.233(5) ?
Cr C15 . 2.236(6) ?
O1 C1 . 1.395(6) ?
O1 C8 . 1.427(6) ?
O2 C9 . 1.412(6) ?
O2 C2 . 1.427(5) ?
O3 C10 . 1.400(6) ?
O3 C3 . 1.434(6) ?
O4 C7 . 1.416(6) y
O4 C4 . 1.434(6) y
O5 C1 . 1.442(6) y
O5 C5 . 1.438(5) y
O6 C7 . 1.420(6) y
O6 C6 . 1.455(6) y
O7 C17 . 1.161(7) ?
O8 C18 . 1.153(6) ?
O9 C19 . 1.162(6) ?
C1 C2 . 1.550(6) y
C2 C3 . 1.528(7) y
C3 C4 . 1.526(7) y
C4 C5 . 1.520(7) y
C5 C6 . 1.516(6) y
C7 C11 . 1.515(7) y
C11 C12 . 1.404(8) ?
C11 C16 . 1.413(7) ?
C12 C13 . 1.422(7) ?
C13 C14 . 1.394(8) ?
C14 C15 . 1.402(8) ?
C15 C16 . 1.395(7) ?
